data_8102181
loop_
_publ_author_name
'Gu, Zheng'
'Li, Zhi-Zhang'
'Zhao, Na'
'Wang, Ying'
'Yan, Jing'
'Xiang, Jian-Nan'

_publ_section_title
;
Crystal structure of (2Z,4E,6E,8E)-4-formyl-2-methoxy-phenyl-3,7-dimethyl-
9-(2,6,6-trimethylcyclohex-1-enyl) nona-2,4,6,8-tetraenoate, C~28~H~34~O~4~
;
_journal_issue 4
_journal_name_full 'Zeitschrift f\"ur Kristallographie - New Crystal Structures'
_journal_page_first 383
_journal_page_last 384
_journal_volume 222
_journal_year 2007
_chemical_formula_sum 'C28 H34 O4'
_chemical_formula_weight 434.55
_chemical_name_systematic
; 
(2Z,4E,6E,8E)-4-formyl-2-methoxyphenyl-3,7-dimethyl-9-(2,6,6-
trimethylcyclohex-1-enyl) nona-2,4,6,8-tetraenoate
;
_space_group_IT_number 14
_symmetry_cell_setting monoclinic
_symmetry_space_group_name_Hall '-P 2ybc'
_symmetry_space_group_name_H-M 'P 1 21/c 1'
_atom_sites_solution_hydrogens geom
_atom_sites_solution_primary direct
_atom_sites_solution_secondary difmap
_audit_creation_method SHELXL-97
_cell_angle_alpha 90.00
_cell_angle_beta 109.253(3)
_cell_angle_gamma 90.00
_cell_formula_units_Z 4
_cell_length_a 22.235(3)
_cell_length_b 7.4117(10)
_cell_length_c 15.990(2)
_cell_measurement_reflns_used 1567
_cell_measurement_temperature 293(2)
_cell_measurement_theta_max 43.734
_cell_measurement_theta_min 5.397
_cell_volume 2487.8(6)
_computing_cell_refinement 'Bruker SMART'
_computing_data_collection 'Bruker SMART'
_computing_data_reduction 'Bruker SHELXTL'
_computing_molecular_graphics 'Bruker SHELXTL'
_computing_publication_material 'Bruker SHELXTL'
_computing_structure_refinement 'SHELXL-97 (Sheldrick, 1997)'
_computing_structure_solution 'SHELXS-97 (Sheldrick, 1990)'
_diffrn_ambient_temperature 293(2)
_diffrn_measured_fraction_theta_full 0.993
_diffrn_measured_fraction_theta_max 0.993
_diffrn_measurement_device_type 'Bruker SMART CCD'
_diffrn_measurement_method phi/omega
_diffrn_radiation_monochromator graphite
_diffrn_radiation_source 'fine-focus sealed tube'
_diffrn_radiation_type MoK\a
_diffrn_radiation_wavelength 0.71073
_diffrn_reflns_av_R_equivalents 0.1329
_diffrn_reflns_av_sigmaI/netI 0.1303
_diffrn_reflns_limit_h_max 19
_diffrn_reflns_limit_h_min -28
_diffrn_reflns_limit_k_max 9
_diffrn_reflns_limit_k_min -9
_diffrn_reflns_limit_l_max 20
_diffrn_reflns_limit_l_min -19
_diffrn_reflns_number 14185
_diffrn_reflns_theta_full 27.00
_diffrn_reflns_theta_max 27.00
_diffrn_reflns_theta_min 1.94
_diffrn_standards_number 0
_exptl_absorpt_coefficient_mu 0.076
_exptl_absorpt_correction_T_max 0.98480
_exptl_absorpt_correction_T_min 0.96490
_exptl_absorpt_correction_type empirical
_exptl_absorpt_process_details 'SADABS (Sheldrick, 1996)'
_exptl_crystal_colour yellow
_exptl_crystal_density_diffrn 1.160
_exptl_crystal_density_method 'not measured'
_exptl_crystal_description prismatic
_exptl_crystal_F_000 936
_exptl_crystal_size_max 0.510
_exptl_crystal_size_mid 0.390
_exptl_crystal_size_min 0.195
_refine_diff_density_max 0.372
_refine_diff_density_min -0.300
_refine_diff_density_rms 0.051
_refine_ls_extinction_coef 0.0034(10)
_refine_ls_extinction_expression Fc^*^=kFc[1+0.001xFc^2^\l^3^/sin(2\q)]^-1/4^
_refine_ls_extinction_method SHELXL
_refine_ls_goodness_of_fit_ref 0.814
_refine_ls_hydrogen_treatment mixed
_refine_ls_matrix_type full
_refine_ls_number_parameters 332
_refine_ls_number_reflns 5399
_refine_ls_number_restraints 1
_refine_ls_restrained_S_all 1.050
_refine_ls_R_factor_all 0.1299
_refine_ls_R_factor_gt 0.0613
_refine_ls_shift/su_max 0.001
_refine_ls_shift/su_mean 0.000
_refine_ls_structure_factor_coef Fsqd
_refine_ls_weighting_details 'calc w=1/[\s^2^(Fo^2^)+(0.0595P)^2^+0.0000P] where P=(Fo^2^+2Fc^2^)/3'
_refine_ls_weighting_scheme calc
_refine_ls_wR_factor_gt 0.1437
_refine_ls_wR_factor_ref 0.1644
_reflns_number_gt 2197
_reflns_number_total 5399
_reflns_threshold_expression >2sigma(I)
_cod_data_source_file 1267-2097.cff
_cod_data_source_block cd25178
_cod_depositor_comments
;
The following automatic conversions were performed:
'_symmetry_cell_setting' value 'Monoclinic' changed to 'monoclinic'
according to '/home/saulius/struct/CIF-dictionaries/cif_core.dic'
dictionary named 'cif_core.dic' version 2.4.1 from 2010-06-29.

Automatic conversion script
Id: cif_fix_enum 1555 2011-01-17 13:19:09Z saulius 
;
_cod_original_cell_volume 2487.7(6)
_cod_original_sg_symbol_H-M P12(1)/c1
_cod_database_code 8102181

loop_
_symmetry_equiv_pos_as_xyz
'x, y, z'
'-x, y+1/2, -z+1/2'
'-x, -y, -z'
'x, -y-1/2, z-1/2'

loop_
_atom_site_label
_atom_site_type_symbol
_atom_site_fract_x
_atom_site_fract_y
_atom_site_fract_z
_atom_site_U_iso_or_equiv
_atom_site_adp_type
_atom_site_occupancy
_atom_site_symmetry_multiplicity
_atom_site_Wyckoff_symbol
_atom_site_calc_flag
_atom_site_refinement_flags
_atom_site_disorder_assembly
_atom_site_disorder_group
O1 O 0.22487(11) 0.3578(3) 0.55765(15) 0.0692(7) Uani 1 4 e d . . .
O2 O 0.12429(10) 0.2731(3) 0.48530(16) 0.0673(7) Uani 1 4 e d . . .
O3 O 0.11033(11) 0.6176(3) 0.44612(14) 0.0676(7) Uani 1 4 e d . . .
O4 O 0.01408(16) 0.8833(5) 0.67467(19) 0.1076(11) Uani 1 4 e d . . .
C1 C 0.18832(16) 0.2908(4) 0.4931(2) 0.0551(9) Uani 1 4 e d . . .
C2 C 0.19853(18) 0.2201(4) 0.4142(2) 0.0567(9) Uani 1 4 e d . . .
C3 C 0.25457(16) 0.2010(4) 0.4008(2) 0.0525(8) Uani 1 4 e d . . .
C4 C 0.31475(15) 0.2347(4) 0.4692(2) 0.0560(9) Uani 1 4 e d . . .
H4 H 0.3139 0.2628 0.5255 0.067 Uiso 1 4 e calc R . .
C5 C 0.37195(17) 0.2286(4) 0.4578(3) 0.0575(9) Uani 1 4 e d . . .
C6 C 0.43062(17) 0.2588(4) 0.5278(2) 0.0593(9) Uani 1 4 e d . . .
C7 C 0.49026(16) 0.2587(4) 0.5231(2) 0.0524(8) Uani 1 4 e d . . .
C8 C 0.54347(17) 0.2849(4) 0.6042(2) 0.0577(9) Uani 1 4 e d . . .
C9 C 0.60491(16) 0.2894(4) 0.6117(2) 0.0538(9) Uani 1 4 e d . . .
C10 C 0.66229(16) 0.3151(4) 0.68861(18) 0.0511(8) Uani 1 4 e d . . .
C11 C 0.71843(15) 0.3281(4) 0.67488(19) 0.0492(8) Uani 1 4 e d . . .
C12 C 0.78042(17) 0.3610(5) 0.7473(2) 0.0707(10) Uani 1 4 e d . . .
H12A H 0.8064 0.2532 0.7548 0.085 Uiso 1 4 e calc R . .
H12B H 0.8028 0.4576 0.7290 0.085 Uiso 1 4 e calc R . .
C13 C 0.7740(2) 0.4089(8) 0.8332(3) 0.1305(19) Uani 1 4 e d D . .
H13A H 0.8137 0.3817 0.8798 0.157 Uiso 1 4 e calc R . .
H13B H 0.7669 0.5379 0.8344 0.157 Uiso 1 4 e calc R . .
C14 C 0.7244(3) 0.3186(8) 0.8513(3) 0.142(2) Uani 1 4 e d D . .
H14A H 0.7214 0.3676 0.9061 0.170 Uiso 1 4 e calc R . .
H14B H 0.7368 0.1932 0.8625 0.170 Uiso 1 4 e calc R . .
C15 C 0.65681(18) 0.3225(5) 0.7821(2) 0.0711(11) Uani 1 4 e d . . .
C16 C 0.25484(18) 0.1445(5) 0.3108(2) 0.0703(10) Uani 1 4 e d . . .
H16A H 0.2119 0.1241 0.2728 0.106 Uiso 1 4 e calc R . .
H16B H 0.2790 0.0354 0.3158 0.106 Uiso 1 4 e calc R . .
H16C H 0.2738 0.2380 0.2861 0.106 Uiso 1 4 e calc R . .
C17 C 0.50354(16) 0.2310(4) 0.4380(2) 0.0630(9) Uani 1 4 e d . . .
H17A H 0.4646 0.2020 0.3917 0.095 Uiso 1 4 e calc R . .
H17B H 0.5333 0.1338 0.4449 0.095 Uiso 1 4 e calc R . .
H17C H 0.5212 0.3395 0.4229 0.095 Uiso 1 4 e calc R . .
C18 C 0.72659(16) 0.3079(4) 0.5850(2) 0.0611(9) Uani 1 4 e d . . .
H18A H 0.7156 0.1871 0.5637 0.092 Uiso 1 4 e calc R . .
H18B H 0.7701 0.3319 0.5901 0.092 Uiso 1 4 e calc R . .
H18C H 0.6992 0.3918 0.5442 0.092 Uiso 1 4 e calc R . .
C19 C 0.6199(2) 0.4863(6) 0.7936(3) 0.1096(16) Uani 1 4 e d . . .
H19A H 0.6157 0.4842 0.8514 0.164 Uiso 1 4 e calc R . .
H19B H 0.5783 0.4852 0.7494 0.164 Uiso 1 4 e calc R . .
H19C H 0.6421 0.5937 0.7872 0.164 Uiso 1 4 e calc R . .
C20 C 0.6261(2) 0.1502(5) 0.8023(2) 0.0924(13) Uani 1 4 e d . . .
H20A H 0.6490 0.0469 0.7928 0.139 Uiso 1 4 e calc R . .
H20B H 0.5826 0.1436 0.7640 0.139 Uiso 1 4 e calc R . .
H20C H 0.6274 0.1523 0.8629 0.139 Uiso 1 4 e calc R . .
C21 C 0.10255(14) 0.3842(5) 0.5391(2) 0.0545(8) Uani 1 4 e d . . .
C22 C 0.09325(14) 0.5657(5) 0.5165(2) 0.0527(8) Uani 1 4 e d . . .
C23 C 0.06675(15) 0.6769(5) 0.5643(2) 0.0558(9) Uani 1 4 e d . . .
C24 C 0.04985(15) 0.6051(5) 0.6335(2) 0.0585(9) Uani 1 4 e d . . .
C25 C 0.05961(17) 0.4255(6) 0.6547(2) 0.0659(11) Uani 1 4 e d . . .
C26 C 0.08636(16) 0.3120(6) 0.6076(2) 0.0657(10) Uani 1 4 e d . . .
C27 C 0.0201(2) 0.7233(8) 0.6830(3) 0.0811(13) Uani 1 4 e d . . .
C28 C 0.10291(19) 0.8019(5) 0.4210(2) 0.0774(11) Uani 1 4 e d . . .
H28A H 0.0589 0.8356 0.4064 0.116 Uiso 1 4 e calc R . .
H28B H 0.1164 0.8199 0.3704 0.116 Uiso 1 4 e calc R . .
H28C H 0.1284 0.8750 0.4693 0.116 Uiso 1 4 e calc R . .
H2 H 0.1607(15) 0.198(4) 0.371(2) 0.058(10) Uiso 1 4 e d . . .
H5 H 0.3749(14) 0.197(4) 0.402(2) 0.060(10) Uiso 1 4 e d . . .
H6 H 0.4269(14) 0.280(4) 0.585(2) 0.055(9) Uiso 1 4 e d . . .
H8 H 0.5280(16) 0.303(4) 0.654(2) 0.080(11) Uiso 1 4 e d . . .
H9 H 0.6150(14) 0.272(4) 0.559(2) 0.063(9) Uiso 1 4 e d . . .
H23 H 0.0562(13) 0.800(4) 0.5505(18) 0.049(9) Uiso 1 4 e d . . .
H25 H 0.0501(17) 0.373(5) 0.702(2) 0.091(12) Uiso 1 4 e d . . .
H26 H 0.0897(15) 0.183(4) 0.620(2) 0.070(11) Uiso 1 4 e d . . .
H27 H 0.0031(19) 0.659(5) 0.724(3) 0.101(14) Uiso 1 4 e d . . .

loop_
_atom_site_aniso_label
_atom_site_aniso_U_11
_atom_site_aniso_U_22
_atom_site_aniso_U_33
_atom_site_aniso_U_23
_atom_site_aniso_U_13
_atom_site_aniso_U_12
O1 0.0457(14) 0.0950(18) 0.0632(15) -0.0168(13) 0.0130(13) -0.0052(12)
O2 0.0449(14) 0.0744(16) 0.0852(17) -0.0163(13) 0.0251(13) -0.0100(11)
O3 0.0663(16) 0.0829(18) 0.0634(14) 0.0065(13) 0.0348(13) 0.0014(12)
O4 0.118(3) 0.126(3) 0.086(2) -0.010(2) 0.0437(19) 0.036(2)
C1 0.045(2) 0.052(2) 0.070(2) 0.0034(18) 0.0212(19) 0.0016(16)
C2 0.046(2) 0.059(2) 0.061(2) -0.0038(17) 0.012(2) 0.0010(17)
C3 0.056(2) 0.0456(19) 0.055(2) 0.0041(15) 0.0169(18) 0.0060(15)
C4 0.052(2) 0.057(2) 0.061(2) 0.0083(16) 0.0224(18) 0.0090(16)
C5 0.055(2) 0.059(2) 0.063(2) 0.0088(18) 0.025(2) 0.0076(17)
C6 0.056(2) 0.067(2) 0.060(2) 0.0069(18) 0.025(2) 0.0064(17)
C7 0.054(2) 0.051(2) 0.057(2) 0.0060(15) 0.0254(18) 0.0065(15)
C8 0.058(2) 0.066(2) 0.054(2) 0.0044(17) 0.026(2) 0.0075(17)
C9 0.057(2) 0.063(2) 0.048(2) 0.0018(16) 0.0272(18) 0.0032(17)
C10 0.056(2) 0.061(2) 0.0378(17) 0.0017(15) 0.0172(16) 0.0047(16)
C11 0.053(2) 0.051(2) 0.0431(17) 0.0049(14) 0.0151(16) 0.0058(15)
C12 0.063(2) 0.081(3) 0.059(2) 0.0010(19) 0.008(2) 0.0053(18)
C13 0.095(4) 0.221(6) 0.058(3) -0.021(3) 0.001(3) -0.002(4)
C14 0.126(5) 0.254(7) 0.039(2) -0.004(3) 0.018(3) -0.062(4)
C15 0.079(3) 0.098(3) 0.0423(19) -0.0013(19) 0.027(2) -0.003(2)
C16 0.071(3) 0.075(3) 0.064(2) -0.0002(18) 0.021(2) 0.0123(18)
C17 0.053(2) 0.077(2) 0.061(2) -0.0005(18) 0.0216(18) 0.0036(17)
C18 0.058(2) 0.074(2) 0.060(2) -0.0002(17) 0.0309(18) 0.0029(17)
C19 0.160(5) 0.112(4) 0.081(3) -0.026(3) 0.073(3) 0.006(3)
C20 0.111(4) 0.111(3) 0.073(3) 0.028(2) 0.055(3) 0.009(3)
C21 0.0360(19) 0.063(2) 0.064(2) -0.0046(19) 0.0153(17) -0.0023(16)
C22 0.0355(18) 0.074(3) 0.0481(19) 0.0022(17) 0.0137(16) -0.0040(16)
C23 0.042(2) 0.072(3) 0.051(2) 0.0003(19) 0.0120(17) 0.0028(18)
C24 0.042(2) 0.087(3) 0.0462(19) -0.0011(19) 0.0146(16) 0.0016(18)
C25 0.051(2) 0.095(3) 0.053(2) 0.012(2) 0.0184(19) -0.006(2)
C26 0.047(2) 0.074(3) 0.074(3) 0.013(2) 0.017(2) -0.0029(19)
C27 0.068(3) 0.126(4) 0.052(2) -0.001(3) 0.023(2) 0.015(3)
C28 0.083(3) 0.089(3) 0.060(2) 0.016(2) 0.023(2) -0.005(2)

loop_
_atom_type_symbol
_atom_type_description
_atom_type_scat_dispersion_real
_atom_type_scat_dispersion_imag
_atom_type_scat_source
C C 0.0033 0.0016 'International Tables Vol C Tables 4.2.6.8 and 6.1.1.4'
H H 0.0000 0.0000 'International Tables Vol C Tables 4.2.6.8 and 6.1.1.4'
O O 0.0106 0.0060 'International Tables Vol C Tables 4.2.6.8 and 6.1.1.4'

loop_
_geom_angle_atom_site_label_1
_geom_angle_atom_site_label_2
_geom_angle_atom_site_label_3
_geom_angle
_geom_angle_site_symmetry_1
_geom_angle_site_symmetry_3
_geom_angle_publ_flag
C21 O2 C1 116.3(2) . . ?
C22 O3 C28 118.0(3) . . ?
O1 C1 O2 120.1(3) . . ?
O1 C1 C2 130.2(3) . . ?
O2 C1 C2 109.6(3) . . ?
C3 C2 C1 126.6(3) . . ?
C3 C2 H2 122.1(19) . . ?
C1 C2 H2 111.0(19) . . ?
C2 C3 C4 122.7(3) . . ?
C2 C3 C16 118.7(3) . . ?
C4 C3 C16 118.6(3) . . ?
C5 C4 C3 125.0(3) . . ?
C5 C4 H4 117.5 . . ?
C3 C4 H4 117.5 . . ?
C4 C5 C6 123.3(4) . . ?
C4 C5 H5 120(2) . . ?
C6 C5 H5 116.7(19) . . ?
C7 C6 C5 128.0(3) . . ?
C7 C6 H6 116.6(18) . . ?
C5 C6 H6 115.4(18) . . ?
C6 C7 C8 118.4(3) . . ?
C6 C7 C17 122.7(3) . . ?
C8 C7 C17 118.9(3) . . ?
C9 C8 C7 126.4(3) . . ?
C9 C8 H8 123(2) . . ?
C7 C8 H8 110(2) . . ?
C8 C9 C10 131.5(3) . . ?
C8 C9 H9 116.9(18) . . ?
C10 C9 H9 111.6(18) . . ?
C11 C10 C9 118.2(3) . . ?
C11 C10 C15 122.2(3) . . ?
C9 C10 C15 119.6(3) . . ?
C10 C11 C12 123.6(3) . . ?
C10 C11 C18 123.9(3) . . ?
C12 C11 C18 112.4(3) . . ?
C13 C12 C11 114.4(3) . . ?
C13 C12 H12A 108.7 . . ?
C11 C12 H12A 108.7 . . ?
C13 C12 H12B 108.7 . . ?
C11 C12 H12B 108.7 . . ?
H12A C12 H12B 107.6 . . ?
C14 C13 C12 113.8(4) . . ?
C14 C13 H13A 108.8 . . ?
C12 C13 H13A 108.8 . . ?
C14 C13 H13B 108.8 . . ?
C12 C13 H13B 108.8 . . ?
H13A C13 H13B 107.7 . . ?
C13 C14 C15 119.3(4) . . ?
C13 C14 H14A 107.5 . . ?
C15 C14 H14A 107.5 . . ?
C13 C14 H14B 107.5 . . ?
C15 C14 H14B 107.5 . . ?
H14A C14 H14B 107.0 . . ?
C19 C15 C20 110.2(3) . . ?
C19 C15 C10 111.5(3) . . ?
C20 C15 C10 111.1(3) . . ?
C19 C15 C14 111.5(4) . . ?
C20 C15 C14 103.2(3) . . ?
C10 C15 C14 109.0(3) . . ?
C3 C16 H16A 109.5 . . ?
C3 C16 H16B 109.5 . . ?
H16A C16 H16B 109.5 . . ?
C3 C16 H16C 109.5 . . ?
H16A C16 H16C 109.5 . . ?
H16B C16 H16C 109.5 . . ?
C7 C17 H17A 109.5 . . ?
C7 C17 H17B 109.5 . . ?
H17A C17 H17B 109.5 . . ?
C7 C17 H17C 109.5 . . ?
H17A C17 H17C 109.5 . . ?
H17B C17 H17C 109.5 . . ?
C11 C18 H18A 109.5 . . ?
C11 C18 H18B 109.5 . . ?
H18A C18 H18B 109.5 . . ?
C11 C18 H18C 109.5 . . ?
H18A C18 H18C 109.5 . . ?
H18B C18 H18C 109.5 . . ?
C15 C19 H19A 109.5 . . ?
C15 C19 H19B 109.5 . . ?
H19A C19 H19B 109.5 . . ?
C15 C19 H19C 109.5 . . ?
H19A C19 H19C 109.5 . . ?
H19B C19 H19C 109.5 . . ?
C15 C20 H20A 109.5 . . ?
C15 C20 H20B 109.5 . . ?
H20A C20 H20B 109.5 . . ?
C15 C20 H20C 109.5 . . ?
H20A C20 H20C 109.5 . . ?
H20B C20 H20C 109.5 . . ?
C26 C21 O2 120.1(3) . . ?
C26 C21 C22 122.0(3) . . ?
O2 C21 C22 117.7(3) . . ?
O3 C22 C23 125.2(3) . . ?
O3 C22 C21 115.6(3) . . ?
C23 C22 C21 119.2(3) . . ?
C22 C23 C24 119.3(4) . . ?
C22 C23 H23 124.2(17) . . ?
C24 C23 H23 116.3(17) . . ?
C25 C24 C23 120.4(3) . . ?
C25 C24 C27 120.4(4) . . ?
C23 C24 C27 119.2(4) . . ?
C24 C25 C26 121.0(4) . . ?
C24 C25 H25 123(2) . . ?
C26 C25 H25 116(2) . . ?
C21 C26 C25 118.0(4) . . ?
C21 C26 H26 121.7(19) . . ?
C25 C26 H26 120.0(19) . . ?
O4 C27 C24 125.6(4) . . ?
O4 C27 H27 120(2) . . ?
C24 C27 H27 114(2) . . ?
O3 C28 H28A 109.5 . . ?
O3 C28 H28B 109.5 . . ?
H28A C28 H28B 109.5 . . ?
O3 C28 H28C 109.5 . . ?
H28A C28 H28C 109.5 . . ?
H28B C28 H28C 109.5 . . ?

loop_
_geom_bond_atom_site_label_1
_geom_bond_atom_site_label_2
_geom_bond_distance
_geom_bond_site_symmetry_2
_geom_bond_publ_flag
O1 C1 1.191(4) . ?
O2 C21 1.388(4) . ?
O2 C1 1.394(4) . ?
O3 C22 1.356(4) . ?
O3 C28 1.418(4) . ?
O4 C27 1.196(5) . ?
C1 C2 1.452(5) . ?
C2 C3 1.339(4) . ?
C2 H2 0.91(3) . ?
C3 C4 1.443(4) . ?
C3 C16 1.502(4) . ?
C4 C5 1.344(4) . ?
C4 H4 0.9300 . ?
C5 C6 1.429(5) . ?
C5 H5 0.94(3) . ?
C6 C7 1.353(4) . ?
C6 H6 0.97(3) . ?
C7 C8 1.452(4) . ?
C7 C17 1.499(4) . ?
C8 C9 1.332(5) . ?
C8 H8 0.97(3) . ?
C9 C10 1.463(4) . ?
C9 H9 0.95(3) . ?
C10 C11 1.340(4) . ?
C10 C15 1.540(4) . ?
C11 C12 1.499(4) . ?
C11 C18 1.514(4) . ?
C12 C13 1.471(5) . ?
C12 H12A 0.9700 . ?
C12 H12B 0.9700 . ?
C13 C14 1.400(6) . ?
C13 H13A 0.9700 . ?
C13 H13B 0.9700 . ?
C14 C15 1.545(6) . ?
C14 H14A 0.9700 . ?
C14 H14B 0.9700 . ?
C15 C19 1.511(5) . ?
C15 C20 1.533(5) . ?
C16 H16A 0.9600 . ?
C16 H16B 0.9600 . ?
C16 H16C 0.9600 . ?
C17 H17A 0.9600 . ?
C17 H17B 0.9600 . ?
C17 H17C 0.9600 . ?
C18 H18A 0.9600 . ?
C18 H18B 0.9600 . ?
C18 H18C 0.9600 . ?
C19 H19A 0.9600 . ?
C19 H19B 0.9600 . ?
C19 H19C 0.9600 . ?
C20 H20A 0.9600 . ?
C20 H20B 0.9600 . ?
C20 H20C 0.9600 . ?
C21 C26 1.370(5) . ?
C21 C22 1.391(4) . ?
C22 C23 1.382(4) . ?
C23 C24 1.386(4) . ?
C23 H23 0.95(3) . ?
C24 C25 1.373(5) . ?
C24 C27 1.476(5) . ?
C25 C26 1.386(5) . ?
C25 H25 0.94(4) . ?
C26 H26 0.98(3) . ?
C27 H27 0.98(4) . ?
C28 H28A 0.9600 . ?
C28 H28B 0.9600 . ?
C28 H28C 0.9600 . ?

loop_
_geom_torsion_atom_site_label_1
_geom_torsion_atom_site_label_2
_geom_torsion_atom_site_label_3
_geom_torsion_atom_site_label_4
_geom_torsion
_geom_torsion_site_symmetry_1
_geom_torsion_site_symmetry_2
_geom_torsion_site_symmetry_3
_geom_torsion_site_symmetry_4
_geom_torsion_publ_flag
C21 O2 C1 O1 19.9(4) . . . . ?
C21 O2 C1 C2 -159.4(3) . . . . ?
O1 C1 C2 C3 6.5(6) . . . . ?
O2 C1 C2 C3 -174.3(3) . . . . ?
C1 C2 C3 C4 6.0(5) . . . . ?
C1 C2 C3 C16 -173.2(3) . . . . ?
C2 C3 C4 C5 -175.6(3) . . . . ?
C16 C3 C4 C5 3.6(5) . . . . ?
C3 C4 C5 C6 -178.5(3) . . . . ?
C4 C5 C6 C7 -178.8(3) . . . . ?
C5 C6 C7 C8 -177.3(3) . . . . ?
C5 C6 C7 C17 2.1(6) . . . . ?
C6 C7 C8 C9 -179.7(3) . . . . ?
C17 C7 C8 C9 0.9(5) . . . . ?
C7 C8 C9 C10 179.8(3) . . . . ?
C8 C9 C10 C11 -174.6(3) . . . . ?
C8 C9 C10 C15 6.7(5) . . . . ?
C9 C10 C11 C12 177.8(3) . . . . ?
C15 C10 C11 C12 -3.5(5) . . . . ?
C9 C10 C11 C18 -3.4(5) . . . . ?
C15 C10 C11 C18 175.3(3) . . . . ?
C10 C11 C12 C13 -9.9(5) . . . . ?
C18 C11 C12 C13 171.1(4) . . . . ?
C11 C12 C13 C14 36.3(6) . . . . ?
C12 C13 C14 C15 -51.9(7) . . . . ?
C11 C10 C15 C19 115.6(4) . . . . ?
C9 C10 C15 C19 -65.7(4) . . . . ?
C11 C10 C15 C20 -121.0(4) . . . . ?
C9 C10 C15 C20 57.6(4) . . . . ?
C11 C10 C15 C14 -8.0(5) . . . . ?
C9 C10 C15 C14 170.7(3) . . . . ?
C13 C14 C15 C19 -87.1(6) . . . . ?
C13 C14 C15 C20 154.6(5) . . . . ?
C13 C14 C15 C10 36.5(7) . . . . ?
C1 O2 C21 C26 -110.6(3) . . . . ?
C1 O2 C21 C22 74.4(3) . . . . ?
C28 O3 C22 C23 2.6(4) . . . . ?
C28 O3 C22 C21 -178.9(3) . . . . ?
C26 C21 C22 O3 -178.7(3) . . . . ?
O2 C21 C22 O3 -3.8(4) . . . . ?
C26 C21 C22 C23 -0.2(5) . . . . ?
O2 C21 C22 C23 174.8(3) . . . . ?
O3 C22 C23 C24 178.2(3) . . . . ?
C21 C22 C23 C24 -0.2(4) . . . . ?
C22 C23 C24 C25 0.3(5) . . . . ?
C22 C23 C24 C27 -178.5(3) . . . . ?
C23 C24 C25 C26 -0.1(5) . . . . ?
C27 C24 C25 C26 178.7(3) . . . . ?
O2 C21 C26 C25 -174.4(3) . . . . ?
C22 C21 C26 C25 0.4(5) . . . . ?
C24 C25 C26 C21 -0.3(5) . . . . ?
C25 C24 C27 O4 173.7(4) . . . . ?
C23 C24 C27 O4 -7.5(6) . . . . ?

loop_
_cod_related_entry_id
_cod_related_entry_database
_cod_related_entry_code
1 ChemSpider 30653920
